data_7009910
loop_
_publ_author_name
'Georgopoulou, Alexandra S.'
'Mingos, D. Michael P.'
'White, Andrew J. P.'
'Williams, David J.'
'Horrocks, Benjamin R.'
'Houlton, Andrew'

_publ_section_title
;
 Bifunctional ferrocene derivatives for molecular recognition of DNA
 duplexes
;
_journal_issue 17
_journal_name_full 'Journal of the Chemical Society, Dalton Transactions'
_journal_page_first 2969
_journal_paper_doi 10.1039/b004295l
_journal_year 2000
_chemical_formula_sum 'C22 H24 Br2 Fe N2 O'
_chemical_formula_weight 548.10
_chemical_name_systematic
; 
 ? 
;
_space_group_IT_number 14
_symmetry_cell_setting monoclinic
_symmetry_space_group_name_Hall '-P 2yn'
_symmetry_space_group_name_H-M 'P 1 21/n 1'
_atom_sites_solution_hydrogens geom
_atom_sites_solution_primary direct
_atom_sites_solution_secondary difmap
_audit_creation_method SHELXL
_cell_angle_alpha 90.00
_cell_angle_beta 91.526(11)
_cell_angle_gamma 90.00
_cell_formula_units_Z 4
_cell_length_a 7.0023(10)
_cell_length_b 17.849(2)
_cell_length_c 17.560(2)
_cell_measurement_reflns_used 19
_cell_measurement_temperature 293(2)
_cell_measurement_theta_max 19.11
_cell_measurement_theta_min 11.20
_cell_volume 2193.9(5)
_computing_cell_refinement 'Siemens XSCANS'
_computing_data_collection 'Siemens XSCANS'
_computing_data_reduction 'Siemens SHELXTL'
_computing_molecular_graphics 'Siemens SHELXTL'
_computing_publication_material 'Siemens SHELXTL'
_computing_structure_refinement 'SHELXL-93 (Sheldrick, 1993)'
_computing_structure_solution 'SHELXS-86 (Sheldrick, 1990)'
_diffrn_ambient_temperature 293(2)
_diffrn_measurement_device 'Siemens P4'
_diffrn_measurement_method '\w scans'
_diffrn_radiation_monochromator graphite
_diffrn_radiation_source 'fine-focus sealed tube'
_diffrn_radiation_type CuK\a
_diffrn_radiation_wavelength 1.54178
_diffrn_reflns_av_R_equivalents 0.0602
_diffrn_reflns_av_sigmaI/netI 0.1103
_diffrn_reflns_limit_h_max 0
_diffrn_reflns_limit_h_min -7
_diffrn_reflns_limit_k_max 20
_diffrn_reflns_limit_k_min 0
_diffrn_reflns_limit_l_max 19
_diffrn_reflns_limit_l_min -19
_diffrn_reflns_number 3559
_diffrn_reflns_theta_max 60.00
_diffrn_reflns_theta_min 3.53
_diffrn_standards_interval_count 97
_diffrn_standards_number 3
_exptl_absorpt_coefficient_mu 9.890
_exptl_absorpt_correction_T_max 0.5144
_exptl_absorpt_correction_T_min 0.3546
_exptl_absorpt_correction_type Ellipsoidal
_exptl_crystal_colour Orange
_exptl_crystal_density_diffrn 1.659
_exptl_crystal_description 'prismatic needles'
_exptl_crystal_F_000 1096
_exptl_crystal_size_max 0.17
_exptl_crystal_size_mid 0.07
_exptl_crystal_size_min 0.07
_refine_diff_density_max 0.428
_refine_diff_density_min -0.462
_refine_diff_density_rms 0.100
_refine_ls_extinction_coef 0.00009(6)
_refine_ls_extinction_expression Fc^*^=kFc[1+0.001xFc^2^\l^3^/sin(2\q)]^-1/4^
_refine_ls_extinction_method SHELXL
_refine_ls_goodness_of_fit_all 1.004
_refine_ls_goodness_of_fit_obs 1.097
_refine_ls_matrix_type full
_refine_ls_number_parameters 254
_refine_ls_number_reflns 2920
_refine_ls_number_restraints 0
_refine_ls_restrained_S_all 1.028
_refine_ls_restrained_S_obs 1.097
_refine_ls_R_factor_all 0.1091
_refine_ls_R_factor_obs 0.0581
_refine_ls_shift/esd_max 0.000
_refine_ls_shift/esd_mean 0.000
_refine_ls_structure_factor_coef Fsqd
_refine_ls_weighting_details 'w=1/[\s^2^(Fo^2^)+(0.0353P)^2^+0.0000P] where P=(Fo^2^+2Fc^2^)/3'
_refine_ls_weighting_scheme calc
_refine_ls_wR_factor_all 0.1321
_refine_ls_wR_factor_obs 0.1097
_reflns_number_observed 2063
_reflns_number_total 3258
_reflns_observed_criterion >2sigma(I)
_cod_data_source_file b004295l.txt
_cod_data_source_block MM9824
_cod_depositor_comments
;
The following automatic conversions were performed:
'_symmetry_cell_setting' value 'Monoclinic' changed to 'monoclinic'
according to '/home/saulius/struct/CIF-dictionaries/cif_core.dic'
dictionary named 'cif_core.dic' version 2.4.1 from 2010-06-29.

Automatic conversion script
Id: cif_fix_enum 1527 2010-12-29 10:47:43Z saulius 

The following automatic conversions were performed:

'_refine_ls_weighting_scheme' value 'calc
w=1/[\s^2^(Fo^2^)+(0.0353P)^2^+0.0000P] where P=(Fo^2^+2Fc^2^)/3' was
changed to 'calc'. New tag '_refine_ls_weighting_details' was
created. The value of the new tag was set to
'w=1/[\s^2^(Fo^2^)+(0.0353P)^2^+0.0000P] where P=(Fo^2^+2Fc^2^)/3'.

Automatic conversion script
Id: cif_fix_values 3143 2015-03-26 13:38:13Z robertas 
;
_cod_original_sg_symbol_H-M P2(1)/n
_cod_original_formula_sum 'C22 H24 N2 O Fe Br2'
_cod_database_code 7009910

loop_
_symmetry_equiv_pos_as_xyz
'x, y, z'
'-x+1/2, y+1/2, -z+1/2'
'-x, -y, -z'
'x-1/2, -y-1/2, z-1/2'

loop_
_atom_site_aniso_label
_atom_site_aniso_U_11
_atom_site_aniso_U_22
_atom_site_aniso_U_33
_atom_site_aniso_U_23
_atom_site_aniso_U_13
_atom_site_aniso_U_12
Fe 0.0363(7) 0.0339(6) 0.0419(6) 0.0010(5) 0.0080(5) -0.0042(6)
N1 0.031(3) 0.030(3) 0.055(4) 0.005(3) 0.006(3) -0.008(3)
C2 0.056(5) 0.043(4) 0.052(5) 0.001(4) 0.004(4) 0.004(4)
C3 0.057(6) 0.041(4) 0.068(6) -0.014(4) -0.005(5) -0.008(4)
C4 0.031(4) 0.041(5) 0.103(8) -0.001(5) 0.013(5) -0.007(4)
C5 0.037(5) 0.056(5) 0.069(6) 0.002(4) 0.028(4) 0.008(4)
C6 0.057(6) 0.059(5) 0.044(4) 0.001(4) 0.011(4) 0.005(5)
C7 0.033(5) 0.041(5) 0.078(6) 0.008(4) 0.006(4) -0.013(4)
C8 0.061(6) 0.065(6) 0.056(5) -0.017(5) 0.024(5) -0.024(5)
C9 0.057(7) 0.054(6) 0.134(13) -0.023(7) 0.034(8) -0.007(5)
C10 0.045(6) 0.036(5) 0.130(11) 0.015(6) 0.004(6) 0.005(4)
C11 0.042(5) 0.053(5) 0.062(5) 0.010(4) 0.002(4) -0.008(4)
C12 0.034(4) 0.034(4) 0.039(4) 0.004(3) 0.004(3) -0.001(3)
N13 0.035(4) 0.047(4) 0.035(3) 0.000(3) 0.003(3) 0.002(3)
C14 0.059(6) 0.050(5) 0.053(5) -0.015(4) -0.002(4) 0.001(5)
C15 0.062(6) 0.092(8) 0.062(6) -0.037(6) 0.002(5) 0.025(7)
C16 0.043(6) 0.127(11) 0.043(4) -0.017(6) 0.007(4) 0.012(6)
C17 0.050(6) 0.089(8) 0.049(5) 0.014(5) 0.007(4) -0.016(6)
C18 0.047(5) 0.050(5) 0.047(4) 0.010(4) 0.005(4) -0.007(4)
C19 0.031(4) 0.055(5) 0.048(4) -0.010(4) 0.014(4) -0.005(4)
C20 0.053(5) 0.037(4) 0.050(4) -0.007(4) 0.018(4) -0.011(4)
C21 0.057(6) 0.066(6) 0.051(5) -0.004(5) 0.005(4) -0.027(5)
C22 0.044(5) 0.085(7) 0.042(5) 0.007(5) 0.000(4) -0.017(5)
C23 0.038(5) 0.053(5) 0.052(5) 0.007(4) 0.009(4) -0.008(4)
C24 0.036(4) 0.049(4) 0.040(4) -0.002(4) 0.003(3) -0.013(4)
Br1 0.0511(5) 0.0481(5) 0.0534(5) -0.0014(4) 0.0110(4) -0.0004(5)
Br2 0.0584(6) 0.0676(6) 0.0600(6) -0.0068(5) 0.0149(5) -0.0041(5)
O 0.092(7) 0.107(7) 0.101(7) 0.031(6) 0.026(6) 0.029(6)

loop_
_atom_site_label
_atom_site_type_symbol
_atom_site_fract_x
_atom_site_fract_y
_atom_site_fract_z
_atom_site_U_iso_or_equiv
_atom_site_thermal_displace_type
_atom_site_occupancy
_atom_site_calc_flag
_atom_site_refinement_flags
_atom_site_disorder_group
Fe Fe 0.2113(2) 0.78508(7) 0.19641(7) 0.0373(3) Uani 1 d . .
N1 N 0.5696(9) 0.9872(4) 0.1814(4) 0.0386(14) Uani 1 d . .
C2 C 0.6275(14) 1.0203(5) 0.2456(5) 0.050(2) Uani 1 d . .
H2A H 0.5504(14) 1.0197(5) 0.2879(5) 0.060 Uiso 1 calc R .
C3 C 0.8014(15) 1.0555(5) 0.2493(6) 0.056(2) Uani 1 d . .
H3A H 0.8451(15) 1.0775(5) 0.2945(6) 0.067 Uiso 1 calc R .
C4 C 0.9127(13) 1.0579(5) 0.1841(7) 0.058(3) Uani 1 d . .
H4A H 1.0291(13) 1.0830(5) 0.1851(7) 0.070 Uiso 1 calc R .
C5 C 0.8484(13) 1.0231(5) 0.1194(6) 0.054(2) Uani 1 d . .
H5A H 0.9231(13) 1.0222(5) 0.0764(6) 0.064 Uiso 1 calc R .
C6 C 0.6743(15) 0.9897(6) 0.1183(5) 0.053(2) Uani 1 d . .
H6A H 0.6267(15) 0.9682(6) 0.0734(5) 0.064 Uiso 1 calc R .
C7 C 0.3781(13) 0.9479(5) 0.1793(6) 0.051(2) Uani 1 d . .
H7A H 0.3048(13) 0.9627(5) 0.2228(6) 0.061 Uiso 1 calc R .
H7B H 0.3066(13) 0.9616(5) 0.1333(6) 0.061 Uiso 1 calc R .
C8 C 0.4078(15) 0.8152(6) 0.1175(6) 0.060(3) Uani 1 d . .
H8A H 0.3835(15) 0.8285(6) 0.0670(6) 0.072 Uiso 1 calc R .
C9 C 0.4470(18) 0.7425(7) 0.1452(9) 0.081(4) Uani 1 d . .
H9A H 0.4517(18) 0.6992(7) 0.1158(9) 0.097 Uiso 1 calc R .
C10 C 0.4776(16) 0.7464(6) 0.2238(9) 0.070(3) Uani 1 d . .
H10A H 0.5069(16) 0.7063(6) 0.2559(9) 0.084 Uiso 1 calc R .
C11 C 0.4559(14) 0.8233(5) 0.2469(6) 0.052(2) Uani 1 d . .
H11A H 0.4686(14) 0.8420(5) 0.2962(6) 0.063 Uiso 1 calc R .
C12 C 0.4122(11) 0.8644(4) 0.1809(4) 0.036(2) Uani 1 d . .
N13 N -0.1326(10) 0.8090(4) 0.4009(4) 0.0391(15) Uani 1 d . .
C14 C -0.2092(15) 0.8768(6) 0.4189(5) 0.054(2) Uani 1 d . .
H14A H -0.1430(15) 0.9207(6) 0.4089(5) 0.065 Uiso 1 calc R .
C15 C -0.3862(17) 0.8797(8) 0.4522(6) 0.072(3) Uani 1 d . .
H15A H -0.4406(17) 0.9255(8) 0.4646(6) 0.086 Uiso 1 calc R .
C16 C -0.4807(16) 0.8134(8) 0.4667(6) 0.071(3) Uani 1 d . .
H16A H -0.6008(16) 0.8148(8) 0.4881(6) 0.085 Uiso 1 calc R .
C17 C -0.3983(16) 0.7446(7) 0.4498(6) 0.063(3) Uani 1 d . .
H17A H -0.4586(16) 0.6998(7) 0.4616(6) 0.076 Uiso 1 calc R .
C18 C -0.2239(14) 0.7453(5) 0.4149(5) 0.048(2) Uani 1 d . .
H18A H -0.1689(14) 0.7001(5) 0.4008(5) 0.057 Uiso 1 calc R .
C19 C 0.0537(12) 0.8059(5) 0.3606(5) 0.044(2) Uani 1 d . .
H19A H 0.1175(12) 0.8540(5) 0.3644(5) 0.053 Uiso 1 calc R .
H19B H 0.1362(12) 0.7684(5) 0.3842(5) 0.053 Uiso 1 calc R .
C20 C 0.0277(13) 0.7134(5) 0.2470(5) 0.046(2) Uani 1 d . .
H20A H 0.0592(13) 0.6699(5) 0.2737(5) 0.056 Uiso 1 calc R .
C21 C -0.0164(15) 0.7177(6) 0.1678(6) 0.058(2) Uani 1 d . .
H21A H -0.0160(15) 0.6782(6) 0.1333(6) 0.070 Uiso 1 calc R .
C22 C -0.0613(14) 0.7936(7) 0.1510(5) 0.057(2) Uani 1 d . .
H22A H -0.0976(14) 0.8121(7) 0.1032(5) 0.068 Uiso 1 calc R .
C23 C -0.0424(13) 0.8361(5) 0.2175(5) 0.047(2) Uani 1 d . .
H23A H -0.0635(13) 0.8874(5) 0.2215(5) 0.057 Uiso 1 calc R .
C24 C 0.0157(12) 0.7866(5) 0.2790(5) 0.042(2) Uani 1 d . .
Br1 Br 0.19039(15) 0.61455(5) 0.44166(6) 0.0507(3) Uani 1 d . .
Br2 Br 0.2160(2) 1.01202(7) 0.37724(6) 0.0618(3) Uani 1 d . .
O O -0.1724(15) 1.0822(6) 0.4594(6) 0.100(3) Uani 1 d . .

loop_
_atom_type_symbol
_atom_type_description
_atom_type_scat_dispersion_real
_atom_type_scat_dispersion_imag
_atom_type_scat_source
C C 0.0181 0.0091 'International Tables Vol C Tables 4.2.6.8 and 6.1.1.4'
H H 0.0000 0.0000 'International Tables Vol C Tables 4.2.6.8 and 6.1.1.4'
N N 0.0311 0.0180 'International Tables Vol C Tables 4.2.6.8 and 6.1.1.4'
O O 0.0492 0.0322 'International Tables Vol C Tables 4.2.6.8 and 6.1.1.4'
Br Br -0.6763 1.2805 'International Tables Vol C Tables 4.2.6.8 and 6.1.1.4'
Fe Fe -1.1336 3.1974 'International Tables Vol C Tables 4.2.6.8 and 6.1.1.4'

loop_
_geom_angle_atom_site_label_1
_geom_angle_atom_site_label_2
_geom_angle_atom_site_label_3
_geom_angle
_geom_angle_site_symmetry_1
_geom_angle_site_symmetry_3
_geom_angle_publ_flag
C12 Fe C24 125.1(3) . . ?
C12 Fe C11 40.5(3) . . ?
C24 Fe C11 105.2(4) . . ?
C12 Fe C10 68.5(4) . . ?
C24 Fe C10 118.0(5) . . ?
C11 Fe C10 41.6(4) . . ?
C12 Fe C20 161.9(3) . . ?
C24 Fe C20 41.2(3) . . ?
C11 Fe C20 123.9(4) . . ?
C10 Fe C20 105.6(4) . . ?
C12 Fe C23 108.9(3) . . ?
C24 Fe C23 41.7(4) . . ?
C11 Fe C23 120.0(4) . . ?
C10 Fe C23 155.0(5) . . ?
C20 Fe C23 68.8(4) . . ?
C12 Fe C9 68.2(4) . . ?
C24 Fe C9 152.9(5) . . ?
C11 Fe C9 68.6(5) . . ?
C10 Fe C9 39.9(6) . . ?
C20 Fe C9 119.0(4) . . ?
C23 Fe C9 164.2(6) . . ?
C12 Fe C21 156.7(4) . . ?
C24 Fe C21 69.3(4) . . ?
C11 Fe C21 161.5(4) . . ?
C10 Fe C21 124.2(5) . . ?
C20 Fe C21 40.7(4) . . ?
C23 Fe C21 68.3(4) . . ?
C9 Fe C21 107.8(5) . . ?
C12 Fe C8 40.7(3) . . ?
C24 Fe C8 163.9(4) . . ?
C11 Fe C8 68.4(4) . . ?
C10 Fe C8 67.8(5) . . ?
C20 Fe C8 154.6(4) . . ?
C23 Fe C8 127.5(4) . . ?
C9 Fe C8 40.3(5) . . ?
C21 Fe C8 121.3(4) . . ?
C12 Fe C22 122.6(4) . . ?
C24 Fe C22 68.8(4) . . ?
C11 Fe C22 155.6(4) . . ?
C10 Fe C22 162.4(5) . . ?
C20 Fe C22 68.0(4) . . ?
C23 Fe C22 39.9(4) . . ?
C9 Fe C22 127.5(5) . . ?
C21 Fe C22 40.5(4) . . ?
C8 Fe C22 110.6(4) . . ?
C2 N1 C6 121.6(8) . . ?
C2 N1 C7 118.5(8) . . ?
C6 N1 C7 119.8(8) . . ?
N1 C2 C3 119.7(9) . . ?
C2 C3 C4 119.3(9) . . ?
C5 C4 C3 119.2(8) . . ?
C6 C5 C4 119.3(8) . . ?
N1 C6 C5 120.8(9) . . ?
C12 C7 N1 108.5(7) . . ?
C9 C8 C12 107.5(10) . . ?
C9 C8 Fe 69.8(6) . . ?
C12 C8 Fe 68.5(5) . . ?
C10 C9 C8 108.5(10) . . ?
C10 C9 Fe 69.5(7) . . ?
C8 C9 Fe 70.0(6) . . ?
C9 C10 C11 108.1(10) . . ?
C9 C10 Fe 70.5(7) . . ?
C11 C10 Fe 68.9(6) . . ?
C12 C11 C10 106.9(10) . . ?
C12 C11 Fe 69.5(5) . . ?
C10 C11 Fe 69.5(6) . . ?
C11 C12 C8 108.9(8) . . ?
C11 C12 C7 124.4(8) . . ?
C8 C12 C7 126.7(8) . . ?
C11 C12 Fe 70.0(5) . . ?
C8 C12 Fe 70.8(5) . . ?
C7 C12 Fe 125.8(6) . . ?
C18 N13 C14 121.4(8) . . ?
C18 N13 C19 118.9(7) . . ?
C14 N13 C19 119.7(8) . . ?
N13 C14 C15 119.6(11) . . ?
C16 C15 C14 118.8(11) . . ?
C15 C16 C17 120.9(10) . . ?
C18 C17 C16 117.6(11) . . ?
N13 C18 C17 121.7(10) . . ?
C24 C19 N13 109.1(7) . . ?
C21 C20 C24 108.8(9) . . ?
C21 C20 Fe 70.2(5) . . ?
C24 C20 Fe 68.9(4) . . ?
C22 C21 C20 107.3(9) . . ?
C22 C21 Fe 70.0(5) . . ?
C20 C21 Fe 69.1(5) . . ?
C23 C22 C21 109.2(9) . . ?
C23 C22 Fe 69.5(6) . . ?
C21 C22 Fe 69.5(6) . . ?
C22 C23 C24 108.2(8) . . ?
C22 C23 Fe 70.7(6) . . ?
C24 C23 Fe 68.5(5) . . ?
C20 C24 C23 106.5(8) . . ?
C20 C24 C19 125.4(8) . . ?
C23 C24 C19 128.1(8) . . ?
C20 C24 Fe 69.9(5) . . ?
C23 C24 Fe 69.8(5) . . ?
C19 C24 Fe 125.9(6) . . ?

loop_
_geom_bond_atom_site_label_1
_geom_bond_atom_site_label_2
_geom_bond_distance
_geom_bond_site_symmetry_2
_geom_bond_publ_flag
Fe C12 2.019(8) . ?
Fe C24 2.022(8) . ?
Fe C11 2.026(10) . ?
Fe C10 2.034(11) . ?
Fe C20 2.035(8) . ?
Fe C23 2.039(9) . ?
Fe C9 2.047(11) . ?
Fe C21 2.049(10) . ?
Fe C8 2.050(9) . ?
Fe C22 2.055(10) . ?
N1 C2 1.328(12) . ?
N1 C6 1.345(11) . ?
N1 C7 1.512(10) . ?
C2 C3 1.370(14) . ?
C3 C4 1.402(15) . ?
C4 C5 1.36(2) . ?
C5 C6 1.357(14) . ?
C7 C12 1.509(12) . ?
C8 C9 1.41(2) . ?
C8 C12 1.417(12) . ?
C9 C10 1.39(2) . ?
C10 C11 1.440(15) . ?
C11 C12 1.399(12) . ?
N13 C18 1.332(12) . ?
N13 C14 1.363(12) . ?
N13 C19 1.501(10) . ?
C14 C15 1.39(2) . ?
C15 C16 1.38(2) . ?
C16 C17 1.39(2) . ?
C17 C18 1.381(14) . ?
C19 C24 1.490(12) . ?
C20 C21 1.420(14) . ?
C20 C24 1.426(12) . ?
C21 C22 1.42(2) . ?
C22 C23 1.397(14) . ?
C23 C24 1.446(12) . ?
